data_4518574
loop_
_publ_author_name
'Karmakar, Jit'
'Nandy, Promita'
'Das, Saurabh'
'Bhattacharya, Debalina'
'Karmakar, Parimal'
'Bhattacharya, Samaresh'

_publ_section_title
;
 Utilization of Guanidine-Based Ancillary Ligands in Arene--Ruthenium
 Complexes for Selective Cytotoxicity
;
_journal_issue 12
_journal_name_full 'ACS Omega'
_journal_page_first 8226
_journal_page_last 8238
_journal_paper_doi 10.1021/acsomega.0c06265
_journal_volume 6
_journal_year 2021
_chemical_formula_sum 'C18 H24 Cl2 N4 O Ru S'
_chemical_formula_weight 516.44
_space_group_crystal_system orthorhombic
_space_group_IT_number 19
_space_group_name_Hall 'P 2ac 2ab'
_space_group_name_H-M_alt 'P 21 21 21'
_atom_sites_solution_hydrogens mixed
_audit_creation_method SHELXL-2014/7
_cell_angle_alpha 90
_cell_angle_beta 90
_cell_angle_gamma 90
_cell_formula_units_Z 4
_cell_length_a 7.5864(4)
_cell_length_b 12.9878(7)
_cell_length_c 21.6163(12)
_cell_measurement_reflns_used 356
_cell_measurement_temperature 296(2)
_cell_measurement_theta_max 27.21
_cell_measurement_theta_min 2.71
_cell_volume 2129.9(2)
_computing_structure_refinement 'SHELXL-2014/7 (Sheldrick, 2014)'
_diffrn_ambient_temperature 296(2)
_diffrn_measured_fraction_theta_full 1.000
_diffrn_measured_fraction_theta_max 1.000
_diffrn_measurement_device_type CCD
_diffrn_radiation_type MoK\a
_diffrn_radiation_wavelength 0.71073
_diffrn_reflns_av_R_equivalents 0.0811
_diffrn_reflns_av_unetI/netI 0.0461
_diffrn_reflns_Laue_measured_fraction_full 1.000
_diffrn_reflns_Laue_measured_fraction_max 1.000
_diffrn_reflns_limit_h_max 9
_diffrn_reflns_limit_h_min -9
_diffrn_reflns_limit_k_max 15
_diffrn_reflns_limit_k_min -16
_diffrn_reflns_limit_l_max 27
_diffrn_reflns_limit_l_min -28
_diffrn_reflns_number 34237
_diffrn_reflns_point_group_measured_fraction_full 1.000
_diffrn_reflns_point_group_measured_fraction_max 0.999
_diffrn_reflns_theta_full 25.242
_diffrn_reflns_theta_max 27.522
_diffrn_reflns_theta_min 1.829
_exptl_absorpt_coefficient_mu 1.101
_exptl_crystal_colour red
_exptl_crystal_density_diffrn 1.611
_exptl_crystal_description block
_exptl_crystal_F_000 1048
_exptl_crystal_size_max 0.24
_exptl_crystal_size_mid 0.18
_exptl_crystal_size_min 0.16
_refine_diff_density_max 1.898
_refine_diff_density_min -1.272
_refine_diff_density_rms 0.151
_refine_ls_abs_structure_details
;
 Flack x determined using 1858 quotients [(I+)-(I-)]/[(I+)+(I-)]
 (Parsons, Flack and Wagner, Acta Cryst. B69 (2013) 249-259).
;
_refine_ls_abs_structure_Flack 0.04(3)
_refine_ls_extinction_method none
_refine_ls_goodness_of_fit_ref 1.035
_refine_ls_hydrogen_treatment constr
_refine_ls_matrix_type full
_refine_ls_number_parameters 250
_refine_ls_number_reflns 4881
_refine_ls_number_restraints 0
_refine_ls_restrained_S_all 1.035
_refine_ls_R_factor_all 0.0485
_refine_ls_R_factor_gt 0.0452
_refine_ls_shift/su_max 0.001
_refine_ls_shift/su_mean 0.000
_refine_ls_structure_factor_coef Fsqd
_refine_ls_weighting_details 'w=1/[\s^2^(Fo^2^)+(0.0838P)^2^] where P=(Fo^2^+2Fc^2^)/3'
_refine_ls_weighting_scheme calc
_refine_ls_wR_factor_gt 0.1148
_refine_ls_wR_factor_ref 0.1175
_reflns_Friedel_coverage 0.752
_reflns_Friedel_fraction_full 1.000
_reflns_Friedel_fraction_max 0.997
_reflns_number_gt 4584
_reflns_number_total 4881
_reflns_threshold_expression 'I > 2\s(I)'
_cod_data_source_file ao0c06265_si_002.cif
_cod_data_source_block shelx
_cod_depositor_comments 'Adding full bibliography for 4518574.cif.'
_cod_database_code 4518574
_shelx_shelxl_version_number 2014/7
_shelx_space_group_comment
;
The symmetry employed for this shelxl refinement is uniquely defined
by the following loop, which should always be used as a source of
symmetry information in preference to the above space-group names.
They are only intended as comments.
;

loop_
_space_group_symop_operation_xyz
'x, y, z'
'x+1/2, -y+1/2, -z'
'-x, y+1/2, -z+1/2'
'-x+1/2, -y, z+1/2'

loop_
_atom_site_label
_atom_site_type_symbol
_atom_site_fract_x
_atom_site_fract_y
_atom_site_fract_z
_atom_site_U_iso_or_equiv
_atom_site_adp_type
_atom_site_occupancy
_atom_site_site_symmetry_order
_atom_site_calc_flag
_atom_site_refinement_flags_posn
_atom_site_refinement_flags_adp
_atom_site_refinement_flags_occupancy
_atom_site_disorder_assembly
_atom_site_disorder_group
Ru1 Ru 0.62331(6) 0.54613(3) 0.06609(2) 0.02431(15) Uani 1 1 d . . . . .
Cl1 Cl 0.33233(19) 0.55144(12) 0.01911(8) 0.0382(3) Uani 1 1 d . . . . .
C6 C 0.8337(8) 0.6149(5) 0.1226(3) 0.0313(13) Uani 1 1 d . . . . .
C3 C 0.7327(9) 0.6586(5) -0.0023(3) 0.0342(14) Uani 1 1 d . . . . .
C1 C 0.7032(9) 0.6896(5) 0.1093(3) 0.0344(13) Uani 1 1 d . . . . .
H1 H 0.6489 0.7246 0.1417 0.041 Uiso 1 1 calc R U . . .
C2 C 0.6543(9) 0.7117(5) 0.0481(3) 0.0368(15) Uani 1 1 d . . . . .
H2 H 0.5695 0.7618 0.0404 0.044 Uiso 1 1 calc R U . . .
C10 C 0.6796(12) 0.6839(6) -0.0676(3) 0.0514(19) Uani 1 1 d . . . . .
H10A H 0.7309 0.6347 -0.0954 0.077 Uiso 1 1 calc R U . . .
H10B H 0.7205 0.7517 -0.0780 0.077 Uiso 1 1 calc R U . . .
H10C H 0.5535 0.6815 -0.0711 0.077 Uiso 1 1 calc R U . . .
C4 C 0.8574(8) 0.5825(5) 0.0107(3) 0.0319(12) Uani 1 1 d . . . . .
H4 H 0.9080 0.5454 -0.0215 0.038 Uiso 1 1 calc R U . . .
C5 C 0.9084(8) 0.5610(5) 0.0734(3) 0.0348(13) Uani 1 1 d . . . . .
H5 H 0.9923 0.5105 0.0813 0.042 Uiso 1 1 calc R U . . .
C7 C 0.8877(10) 0.5994(6) 0.1898(3) 0.0406(14) Uani 1 1 d . . . . .
H7 H 0.7806 0.5983 0.2152 0.049 Uiso 1 1 calc R U . . .
C9 C 0.9876(13) 0.5000(7) 0.2011(4) 0.061(2) Uani 1 1 d . . . . .
H9A H 0.9213 0.4432 0.1848 0.091 Uiso 1 1 calc R U . . .
H9B H 1.0046 0.4907 0.2448 0.091 Uiso 1 1 calc R U . . .
H9C H 1.1002 0.5033 0.1809 0.091 Uiso 1 1 calc R U . . .
C8 C 0.9976(13) 0.6930(7) 0.2089(4) 0.058(2) Uani 1 1 d . . . . .
H8A H 1.0979 0.6990 0.1821 0.087 Uiso 1 1 calc R U . . .
H8B H 1.0370 0.6845 0.2508 0.087 Uiso 1 1 calc R U . . .
H8C H 0.9269 0.7541 0.2058 0.087 Uiso 1 1 calc R U . . .
N1 N 0.6257(8) 0.3890(3) 0.0421(2) 0.0261(9) Uani 1 1 d . . . . .
C17 C 0.6299(9) 0.3125(4) 0.0820(3) 0.0290(12) Uani 1 1 d . . . . .
S1 S 0.6667(2) 0.19051(11) 0.05141(7) 0.0359(4) Uani 1 1 d . . . . .
C15 C 0.6686(8) 0.2443(5) -0.0220(3) 0.0319(13) Uani 1 1 d . . . . .
C14 C 0.6907(9) 0.1951(5) -0.0784(3) 0.0383(15) Uani 1 1 d . . . . .
H14 H 0.7105 0.1245 -0.0805 0.046 Uiso 1 1 calc R U . . .
C13 C 0.6824(11) 0.2541(7) -0.1314(3) 0.0495(18) Uani 1 1 d . . . . .
H13 H 0.6976 0.2230 -0.1698 0.059 Uiso 1 1 calc R U . . .
C12 C 0.6518(11) 0.3589(5) -0.1282(3) 0.0467(18) Uani 1 1 d . . . . .
H12 H 0.6454 0.3970 -0.1646 0.056 Uiso 1 1 calc R U . . .
C11 C 0.6304(10) 0.4084(5) -0.0720(3) 0.0378(13) Uani 1 1 d . . . . .
H11 H 0.6089 0.4788 -0.0703 0.045 Uiso 1 1 calc R U . . .
C16 C 0.6416(8) 0.3512(4) -0.0186(3) 0.0291(12) Uani 1 1 d . . . . .
N2 N 0.6133(9) 0.3215(4) 0.1442(2) 0.0366(12) Uani 1 1 d . . . . .
H2A H 0.6539 0.2721 0.1665 0.044 Uiso 1 1 calc R U . . .
C18 C 0.5367(9) 0.4034(5) 0.1744(3) 0.0326(13) Uani 1 1 d . . . . .
N3 N 0.5072(8) 0.4910(4) 0.1464(2) 0.0335(11) Uani 1 1 d . . . . .
H3 H 0.4302 0.5305 0.1634 0.040 Uiso 1 1 calc R U . . .
N4 N 0.4968(11) 0.3844(5) 0.2337(3) 0.0564(18) Uani 1 1 d . . . . .
H4A H 0.4485 0.4315 0.2560 0.068 Uiso 1 1 calc R U . . .
H4B H 0.5195 0.3251 0.2496 0.068 Uiso 1 1 calc R U . . .
Cl2 Cl 0.4280(3) 0.62832(14) 0.27417(9) 0.0536(5) Uani 1 1 d . . . . .
O1W O 0.358(3) 0.4391(7) 0.3732(5) 0.162(6) Uani 1 1 d G . . . .
H1WA H 0.2500 0.4448 0.3637 0.244 Uiso 1 1 d G U . . .
H1WB H 0.4018 0.4981 0.3657 0.244 Uiso 1 1 d G U . . .

loop_
_atom_site_aniso_label
_atom_site_aniso_U_11
_atom_site_aniso_U_22
_atom_site_aniso_U_33
_atom_site_aniso_U_23
_atom_site_aniso_U_13
_atom_site_aniso_U_12
Ru1 0.0270(2) 0.0139(2) 0.0320(2) 0.00114(16) 0.00174(18) 0.00133(17)
Cl1 0.0290(7) 0.0294(7) 0.0563(9) 0.0038(7) -0.0038(6) 0.0004(6)
C6 0.028(3) 0.028(3) 0.037(3) -0.001(2) -0.003(2) -0.005(2)
C3 0.039(3) 0.022(3) 0.041(3) 0.011(2) -0.002(3) -0.010(2)
C1 0.038(3) 0.024(3) 0.042(3) -0.007(3) -0.004(3) -0.002(3)
C2 0.043(4) 0.015(3) 0.053(4) 0.006(2) -0.008(3) -0.003(2)
C10 0.067(5) 0.037(4) 0.050(4) 0.016(3) -0.013(4) -0.013(3)
C4 0.029(3) 0.032(3) 0.035(3) 0.003(2) 0.007(2) -0.001(2)
C5 0.028(3) 0.031(3) 0.046(3) 0.007(3) 0.001(2) 0.005(2)
C7 0.042(3) 0.047(4) 0.033(3) 0.002(3) -0.002(3) -0.003(3)
C9 0.069(6) 0.062(5) 0.052(5) 0.010(4) -0.022(4) 0.005(4)
C8 0.063(5) 0.068(6) 0.044(4) -0.004(4) -0.013(4) -0.018(4)
N1 0.036(2) 0.014(2) 0.029(2) 0.0010(16) 0.002(2) 0.001(2)
C17 0.035(3) 0.015(2) 0.037(3) 0.003(2) 0.001(3) 0.001(2)
S1 0.0509(10) 0.0158(7) 0.0409(9) 0.0016(5) 0.0048(7) 0.0045(6)
C15 0.038(3) 0.023(3) 0.034(3) 0.002(2) 0.002(3) 0.002(2)
C14 0.048(4) 0.024(3) 0.043(4) -0.007(3) 0.000(3) 0.010(3)
C13 0.061(5) 0.050(4) 0.038(4) -0.008(3) 0.002(3) 0.004(4)
C12 0.069(5) 0.039(4) 0.032(3) 0.002(3) 0.004(3) -0.001(4)
C11 0.053(4) 0.023(3) 0.037(3) -0.001(2) 0.000(4) 0.004(3)
C16 0.034(3) 0.019(2) 0.034(3) -0.002(2) 0.002(2) -0.001(2)
N2 0.054(3) 0.022(2) 0.034(3) 0.0061(19) 0.005(3) 0.004(3)
C18 0.045(4) 0.022(3) 0.031(3) -0.002(2) 0.004(3) -0.001(3)
N3 0.039(3) 0.025(2) 0.036(3) -0.003(2) 0.007(2) 0.000(2)
N4 0.098(5) 0.038(3) 0.034(3) -0.002(2) 0.018(3) 0.003(3)
Cl2 0.0698(13) 0.0369(9) 0.0542(10) -0.0195(8) -0.0012(9) 0.0035(9)
O1W 0.331(17) 0.056(5) 0.101(7) 0.009(4) 0.072(11) 0.022(8)

loop_
_atom_type_symbol
_atom_type_description
_atom_type_scat_dispersion_real
_atom_type_scat_dispersion_imag
_atom_type_scat_source
C C 0.0033 0.0016 'International Tables Vol C Tables 4.2.6.8 and 6.1.1.4'
N N 0.0061 0.0033 'International Tables Vol C Tables 4.2.6.8 and 6.1.1.4'
O O 0.0106 0.0060 'International Tables Vol C Tables 4.2.6.8 and 6.1.1.4'
Cl Cl 0.1484 0.1585 'International Tables Vol C Tables 4.2.6.8 and 6.1.1.4'
Ru Ru -1.2594 0.8363 'International Tables Vol C Tables 4.2.6.8 and 6.1.1.4'
S S 0.1246 0.1234 'International Tables Vol C Tables 4.2.6.8 and 6.1.1.4'
H H 0.0000 0.0000 'International Tables Vol C Tables 4.2.6.8 and 6.1.1.4'

loop_
_geom_angle_atom_site_label_1
_geom_angle_atom_site_label_2
_geom_angle_atom_site_label_3
_geom_angle
_geom_angle_site_symmetry_1
_geom_angle_site_symmetry_3
_geom_angle_publ_flag
N3 Ru1 N1 82.84(19) . . ?
N3 Ru1 C1 93.1(2) . . ?
N1 Ru1 C1 159.3(2) . . ?
N3 Ru1 C5 113.1(2) . . ?
N1 Ru1 C5 95.5(2) . . ?
C1 Ru1 C5 67.4(2) . . ?
N3 Ru1 C4 151.0(2) . . ?
N1 Ru1 C4 93.9(2) . . ?
C1 Ru1 C4 79.8(2) . . ?
C5 Ru1 C4 38.4(2) . . ?
N3 Ru1 C2 122.1(2) . . ?
N1 Ru1 C2 154.6(2) . . ?
C1 Ru1 C2 37.5(2) . . ?
C5 Ru1 C2 79.6(2) . . ?
C4 Ru1 C2 66.8(2) . . ?
N3 Ru1 C6 89.1(2) . . ?
N1 Ru1 C6 121.6(2) . . ?
C1 Ru1 C6 37.8(2) . . ?
C5 Ru1 C6 37.1(2) . . ?
C4 Ru1 C6 68.1(2) . . ?
C2 Ru1 C6 67.9(2) . . ?
N3 Ru1 C3 159.4(2) . . ?
N1 Ru1 C3 117.8(2) . . ?
C1 Ru1 C3 67.7(2) . . ?
C5 Ru1 C3 67.8(2) . . ?
C4 Ru1 C3 36.7(2) . . ?
C2 Ru1 C3 37.3(2) . . ?
C6 Ru1 C3 80.3(2) . . ?
N3 Ru1 Cl1 88.50(17) . . ?
N1 Ru1 Cl1 86.12(16) . . ?
C1 Ru1 Cl1 114.14(18) . . ?
C5 Ru1 Cl1 158.42(17) . . ?
C4 Ru1 Cl1 120.09(17) . . ?
C2 Ru1 Cl1 89.74(18) . . ?
C6 Ru1 Cl1 151.58(17) . . ?
C3 Ru1 Cl1 92.41(18) . . ?
C5 C6 C1 118.3(6) . . ?
C5 C6 C7 123.5(6) . . ?
C1 C6 C7 118.1(6) . . ?
C5 C6 Ru1 70.6(3) . . ?
C1 C6 Ru1 70.0(3) . . ?
C7 C6 Ru1 132.1(5) . . ?
C4 C3 C2 118.2(6) . . ?
C4 C3 C10 121.7(7) . . ?
C2 C3 C10 120.1(6) . . ?
C4 C3 Ru1 69.9(3) . . ?
C2 C3 Ru1 69.8(3) . . ?
C10 C3 Ru1 131.5(5) . . ?
C2 C1 C6 121.0(6) . . ?
C2 C1 Ru1 72.3(4) . . ?
C6 C1 Ru1 72.2(3) . . ?
C2 C1 H1 119.5 . . ?
C6 C1 H1 119.5 . . ?
Ru1 C1 H1 128.3 . . ?
C1 C2 C3 120.9(6) . . ?
C1 C2 Ru1 70.2(4) . . ?
C3 C2 Ru1 72.9(3) . . ?
C1 C2 H2 119.5 . . ?
C3 C2 H2 119.5 . . ?
Ru1 C2 H2 129.9 . . ?
C3 C10 H10A 109.5 . . ?
C3 C10 H10B 109.5 . . ?
H10A C10 H10B 109.5 . . ?
C3 C10 H10C 109.5 . . ?
H10A C10 H10C 109.5 . . ?
H10B C10 H10C 109.5 . . ?
C3 C4 C5 120.7(6) . . ?
C3 C4 Ru1 73.4(4) . . ?
C5 C4 Ru1 70.2(3) . . ?
C3 C4 H4 119.7 . . ?
C5 C4 H4 119.7 . . ?
Ru1 C4 H4 129.1 . . ?
C6 C5 C4 120.8(5) . . ?
C6 C5 Ru1 72.3(3) . . ?
C4 C5 Ru1 71.4(4) . . ?
C6 C5 H5 119.6 . . ?
C4 C5 H5 119.6 . . ?
Ru1 C5 H5 129.1 . . ?
C9 C7 C6 113.6(6) . . ?
C9 C7 C8 111.1(7) . . ?
C6 C7 C8 107.4(6) . . ?
C9 C7 H7 108.2 . . ?
C6 C7 H7 108.2 . . ?
C8 C7 H7 108.2 . . ?
C7 C9 H9A 109.5 . . ?
C7 C9 H9B 109.5 . . ?
H9A C9 H9B 109.5 . . ?
C7 C9 H9C 109.5 . . ?
H9A C9 H9C 109.5 . . ?
H9B C9 H9C 109.5 . . ?
C7 C8 H8A 109.5 . . ?
C7 C8 H8B 109.5 . . ?
H8A C8 H8B 109.5 . . ?
C7 C8 H8C 109.5 . . ?
H8A C8 H8C 109.5 . . ?
H8B C8 H8C 109.5 . . ?
C17 N1 C16 110.2(4) . . ?
C17 N1 Ru1 124.8(4) . . ?
C16 N1 Ru1 124.7(4) . . ?
N1 C17 N2 125.6(5) . . ?
N1 C17 S1 116.3(4) . . ?
N2 C17 S1 118.1(4) . . ?
C15 S1 C17 89.0(3) . . ?
C14 C15 C16 121.2(6) . . ?
C14 C15 S1 128.4(5) . . ?
C16 C15 S1 110.4(4) . . ?
C13 C14 C15 118.0(6) . . ?
C13 C14 H14 121.0 . . ?
C15 C14 H14 121.0 . . ?
C14 C13 C12 120.9(7) . . ?
C14 C13 H13 119.5 . . ?
C12 C13 H13 119.5 . . ?
C13 C12 C11 121.3(7) . . ?
C13 C12 H12 119.3 . . ?
C11 C12 H12 119.3 . . ?
C16 C11 C12 118.6(6) . . ?
C16 C11 H11 120.7 . . ?
C12 C11 H11 120.7 . . ?
C11 C16 N1 126.1(5) . . ?
C11 C16 C15 119.9(5) . . ?
N1 C16 C15 114.0(5) . . ?
C17 N2 C18 125.2(5) . . ?
C17 N2 H2A 117.4 . . ?
C18 N2 H2A 117.4 . . ?
N3 C18 N4 124.4(6) . . ?
N3 C18 N2 121.6(5) . . ?
N4 C18 N2 114.0(6) . . ?
C18 N3 Ru1 128.0(5) . . ?
C18 N3 H3 116.0 . . ?
Ru1 N3 H3 116.0 . . ?
C18 N4 H4A 120.0 . . ?
C18 N4 H4B 120.0 . . ?
H4A N4 H4B 120.0 . . ?
H1WA O1W H1WB 104.5 . . ?

loop_
_geom_bond_atom_site_label_1
_geom_bond_atom_site_label_2
_geom_bond_distance
_geom_bond_site_symmetry_2
_geom_bond_publ_flag
Ru1 N3 2.074(5) . ?
Ru1 N1 2.105(4) . ?
Ru1 C1 2.171(6) . ?
Ru1 C5 2.177(6) . ?
Ru1 C4 2.193(6) . ?
Ru1 C2 2.198(6) . ?
Ru1 C6 2.199(6) . ?
Ru1 C3 2.238(6) . ?
Ru1 Cl1 2.4309(15) . ?
C6 C5 1.393(9) . ?
C6 C1 1.415(9) . ?
C6 C7 1.524(9) . ?
C3 C4 1.397(9) . ?
C3 C2 1.419(10) . ?
C3 C10 1.504(9) . ?
C1 C2 1.405(9) . ?
C1 H1 0.9300 . ?
C2 H2 0.9300 . ?
C10 H10A 0.9600 . ?
C10 H10B 0.9600 . ?
C10 H10C 0.9600 . ?
C4 C5 1.436(9) . ?
C4 H4 0.9300 . ?
C5 H5 0.9300 . ?
C7 C9 1.517(11) . ?
C7 C8 1.530(10) . ?
C7 H7 0.9800 . ?
C9 H9A 0.9600 . ?
C9 H9B 0.9600 . ?
C9 H9C 0.9600 . ?
C8 H8A 0.9600 . ?
C8 H8B 0.9600 . ?
C8 H8C 0.9600 . ?
N1 C17 1.317(7) . ?
N1 C16 1.405(7) . ?
C17 N2 1.355(8) . ?
C17 S1 1.739(6) . ?
S1 C15 1.734(6) . ?
C15 C14 1.387(8) . ?
C15 C16 1.406(8) . ?
C14 C13 1.379(10) . ?
C14 H14 0.9300 . ?
C13 C12 1.383(11) . ?
C13 H13 0.9300 . ?
C12 C11 1.385(9) . ?
C12 H12 0.9300 . ?
C11 C16 1.375(8) . ?
C11 H11 0.9300 . ?
N2 C18 1.377(8) . ?
N2 H2A 0.8600 . ?
C18 N3 1.308(8) . ?
C18 N4 1.341(8) . ?
N3 H3 0.8600 . ?
N4 H4A 0.8600 . ?
N4 H4B 0.8600 . ?
O1W H1WA 0.8500 . ?
O1W H1WB 0.8499 . ?
